data_1555833
loop_
_publ_author_name
'Dwight, Stephen J.'
'Levin, Sergiy'

_publ_section_title
;
 Scalable Regioselective Synthesis of Rhodamine Dyes.
;
_journal_issue 20
_journal_name_full 'Organic letters'
_journal_page_first 5316
_journal_page_last 5319
_journal_paper_doi 10.1021/acs.orglett.6b02635
_journal_volume 18
_journal_year 2016
_chemical_formula_moiety 'C22 H21 N O5'
_chemical_formula_sum 'C22 H21 N O5'
_chemical_formula_weight 379.40
_space_group_crystal_system triclinic
_space_group_IT_number 2
_space_group_name_Hall '-P 1'
_space_group_name_H-M_alt 'P -1'
_atom_sites_solution_hydrogens mixed
_audit_creation_date 2015-10-16
_audit_creation_method
;
Olex2 1.2
(compiled 2015.09.30 svn.r3233 for OlexSys, GUI svn.r5103)
;
_cell_angle_alpha 84.150(4)
_cell_angle_beta 72.472(4)
_cell_angle_gamma 64.512(5)
_cell_formula_units_Z 2
_cell_length_a 8.5998(3)
_cell_length_b 9.2091(5)
_cell_length_c 13.2372(7)
_cell_measurement_reflns_used 7291
_cell_measurement_temperature 100.00(10)
_cell_measurement_theta_max 32.0340
_cell_measurement_theta_min 4.3440
_cell_volume 901.91(9)
_computing_cell_refinement
;
CrysAlisPro, Agilent Technologies,
Version 1.171.37.35 (release 13-08-2014 CrysAlis171 .NET)
(compiled Aug 13 2014,18:06:01)
;
_computing_data_collection
;
CrysAlisPro, Agilent Technologies,
Version 1.171.37.35 (release 13-08-2014 CrysAlis171 .NET)
(compiled Aug 13 2014,18:06:01)
;
_computing_data_reduction
;
CrysAlisPro, Agilent Technologies,
Version 1.171.37.35 (release 13-08-2014 CrysAlis171 .NET)
(compiled Aug 13 2014,18:06:01)
;
_computing_molecular_graphics 'Olex2 (Dolomanov et al., 2009)'
_computing_publication_material 'Olex2 (Dolomanov et al., 2009)'
_computing_structure_refinement 'ShelXL (Sheldrick, 2015)'
_computing_structure_solution 'ShelXS (Sheldrick, 2008)'
_diffrn_ambient_environment N~2~
_diffrn_ambient_temperature 100.00(10)
_diffrn_detector 'CCD plate'
_diffrn_detector_area_resol_mean 8.0061
_diffrn_detector_type Eos
_diffrn_measured_fraction_theta_full 0.995
_diffrn_measured_fraction_theta_max 0.924
_diffrn_measurement_details
;
#__ type_ start__ end____ width___ exp.time_
  1 omega  -49.00   38.00   1.0000   10.0000
omega____ theta____ kappa____ phi______ frames
    -      -29.5315   57.0000   90.0000 87

#__ type_ start__ end____ width___ exp.time_
  2 omega  -55.00   -6.00   1.0000   10.0000
omega____ theta____ kappa____ phi______ frames
    -      -29.5315  -57.0000  -60.0000 49

#__ type_ start__ end____ width___ exp.time_
  3 omega  -41.00   -8.00   1.0000   10.0000
omega____ theta____ kappa____ phi______ frames
    -      -29.5315  -77.0000    0.0000 33

#__ type_ start__ end____ width___ exp.time_
  4 omega  -25.00    6.00   1.0000   10.0000
omega____ theta____ kappa____ phi______ frames
    -      -29.5315  -82.0000  115.9773 31

#__ type_ start__ end____ width___ exp.time_
  5 omega  -80.00    4.00   1.0000   10.0000
omega____ theta____ kappa____ phi______ frames
    -      -29.5315  -77.0000   60.0000 84

#__ type_ start__ end____ width___ exp.time_
  6 omega  -90.00    4.00   1.0000   10.0000
omega____ theta____ kappa____ phi______ frames
    -      -29.5315  -77.0000 -120.0000 94

#__ type_ start__ end____ width___ exp.time_
  7 omega  -96.00   37.00   1.0000   10.0000
omega____ theta____ kappa____ phi______ frames
    -      -29.5315   19.0000  -30.0000 133

#__ type_ start__ end____ width___ exp.time_
  8 omega  -63.00   32.00   1.0000   10.0000
omega____ theta____ kappa____ phi______ frames
    -      -29.5315   77.0000    0.0000 95

#__ type_ start__ end____ width___ exp.time_
  9 omega  -78.00    8.00   1.0000   10.0000
omega____ theta____ kappa____ phi______ frames
    -      -29.5315  106.0000  132.0000 86

#__ type_ start__ end____ width___ exp.time_
 10 omega -102.00    2.00   1.0000   10.0000
omega____ theta____ kappa____ phi______ frames
    -      -29.5315  -38.0000  120.0000 104

#__ type_ start__ end____ width___ exp.time_
 11 omega -100.00  -65.00   1.0000   10.0000
omega____ theta____ kappa____ phi______ frames
    -      -29.5315  -57.0000  -60.0000 35

#__ type_ start__ end____ width___ exp.time_
 12 omega  -99.00  -68.00   1.0000   10.0000
omega____ theta____ kappa____ phi______ frames
    -      -29.5315  -77.0000    0.0000 31

#__ type_ start__ end____ width___ exp.time_
 13 omega -109.00  -75.00   1.0000   10.0000
omega____ theta____ kappa____ phi______ frames
    -      -29.5315 -178.0000  150.0000 34
;
_diffrn_measurement_device 'four-circle diffractometer'
_diffrn_measurement_device_type 'Xcalibur, Eos, Gemini ultra'
_diffrn_measurement_method '\w scans'
_diffrn_orient_matrix_UB_11 -0.0021190000
_diffrn_orient_matrix_UB_12 0.0781786000
_diffrn_orient_matrix_UB_13 -0.0065220000
_diffrn_orient_matrix_UB_21 0.0035422000
_diffrn_orient_matrix_UB_22 -0.0032832000
_diffrn_orient_matrix_UB_23 -0.0539902000
_diffrn_orient_matrix_UB_31 -0.0952811000
_diffrn_orient_matrix_UB_32 0.0341373000
_diffrn_orient_matrix_UB_33 0.0142631000
_diffrn_radiation_monochromator graphite
_diffrn_radiation_probe x-ray
_diffrn_radiation_type MoK\a
_diffrn_radiation_wavelength 0.71073
_diffrn_reflns_av_R_equivalents 0.0350
_diffrn_reflns_av_unetI/netI 0.0386
_diffrn_reflns_Laue_measured_fraction_full 0.995
_diffrn_reflns_Laue_measured_fraction_max 0.924
_diffrn_reflns_limit_h_max 12
_diffrn_reflns_limit_h_min -12
_diffrn_reflns_limit_k_max 13
_diffrn_reflns_limit_k_min -13
_diffrn_reflns_limit_l_max 19
_diffrn_reflns_limit_l_min -19
_diffrn_reflns_number 19206
_diffrn_reflns_point_group_measured_fraction_full 0.995
_diffrn_reflns_point_group_measured_fraction_max 0.924
_diffrn_reflns_theta_full 31.000
_diffrn_reflns_theta_max 32.479
_diffrn_reflns_theta_min 3.570
_diffrn_source 'Enhance (Mo) X-ray Source'
_exptl_absorpt_coefficient_mu 0.099
_exptl_absorpt_correction_T_max 1.00000
_exptl_absorpt_correction_T_min 0.94978
_exptl_absorpt_correction_type multi-scan
_exptl_absorpt_process_details
;
CrysAlisPro, Agilent Technologies,
Version 1.171.37.35 (release 13-08-2014 CrysAlis171 .NET)
(compiled Aug 13 2014,18:06:01)
Empirical absorption correction using spherical harmonics,
 implemented in SCALE3 ABSPACK scaling algorithm.
Empirical absorption correction using spherical harmonics,
 implemented in SCALE3 ABSPACK scaling algorithm.
;
_exptl_crystal_density_diffrn 1.397
_exptl_crystal_description
;
;
_exptl_crystal_F_000 400
_exptl_crystal_recrystallization_method 'Crystallized from CH2Cl2 / CH3OH'
_exptl_crystal_size_max 0.5224
_exptl_crystal_size_mid 0.3238
_exptl_crystal_size_min 0.213
_refine_diff_density_max 0.473
_refine_diff_density_min -0.298
_refine_diff_density_rms 0.057
_refine_ls_extinction_method none
_refine_ls_goodness_of_fit_ref 1.042
_refine_ls_hydrogen_treatment mixed
_refine_ls_matrix_type full
_refine_ls_number_parameters 259
_refine_ls_number_reflns 6013
_refine_ls_number_restraints 0
_refine_ls_restrained_S_all 1.042
_refine_ls_R_factor_all 0.0627
_refine_ls_R_factor_gt 0.0493
_refine_ls_shift/su_max 0.000
_refine_ls_shift/su_mean 0.000
_refine_ls_structure_factor_coef Fsqd
_refine_ls_weighting_details 'w=1/[\s^2^(Fo^2^)+(0.0618P)^2^+0.2313P] where P=(Fo^2^+2Fc^2^)/3'
_refine_ls_weighting_scheme calc
_refine_ls_wR_factor_gt 0.1212
_refine_ls_wR_factor_ref 0.1300
_reflns_Friedel_coverage 0.000
_reflns_number_gt 4862
_reflns_number_total 6013
_reflns_threshold_expression 'I > 2\s(I)'
_cod_data_source_file ol6b02635_si_005.cif
_cod_data_source_block cs2249
_cod_original_cell_volume 901.91(8)
_cod_database_code 1555833
_chemical_oxdiff_formula 'C22 H21 N O5'
_chemical_oxdiff_usercomment 'Laurent Bernad (Promega 052-0350)'
_shelx_space_group_comment
;
The symmetry employed for this shelxl refinement is uniquely defined
by the following loop, which should always be used as a source of
symmetry information in preference to the above space-group names.
They are only intended as comments.
;
_reflns_odcompleteness_completeness 99.73
_reflns_odcompleteness_iscentric 1
_reflns_odcompleteness_theta 26.32
_olex2_refinement_description
;
1. Fixed Uiso
 At 1.2 times of:
  All C(H) groups, All C(H,H) groups
 At 1.5 times of:
  All O(H) groups
2.a Ternary CH refined with riding coordinates:
 C8(H8)
2.b Secondary CH2 refined with riding coordinates:
 C16(H16A,H16B), C17(H17A,H17B), C18(H18A,H18B), C19(H19A,H19B), C20(H20A,
 H20B), C21(H21A,H21B), C22(H22A,H22B)
2.c Aromatic/amide H refined with riding coordinates:
 C3(H3), C4(H4), C6(H6), C15(H15)
;
_shelx_shelxl_version_number 2014/7
_olex2_date_sample_data_collection 2015-10-15
_olex2_date_sample_submission 2015-10-14
_olex2_exptl_crystal_mounting_method 'Mounted on nylon loop with Krytox'
_olex2_submission_original_sample_id 'Promega O52-0350'
_olex2_submission_special_instructions 'No special instructions were received'

loop_
_space_group_symop_operation_xyz
'x, y, z'
'-x, -y, -z'

loop_
_atom_site_label
_atom_site_type_symbol
_atom_site_fract_x
_atom_site_fract_y
_atom_site_fract_z
_atom_site_U_iso_or_equiv
_atom_site_adp_type
_atom_site_occupancy
_atom_site_site_symmetry_order
_atom_site_calc_flag
_atom_site_refinement_flags_posn
O1 O 1.03227(11) 0.75415(11) 0.21602(7) 0.01836(18) Uani 1 1 d .
O2 O 1.33061(12) 0.67609(13) 0.15662(7) 0.0252(2) Uani 1 1 d .
O3 O 1.19434(14) 0.02373(11) 0.00128(8) 0.0274(2) Uani 1 1 d .
H3A H 1.149(2) -0.044(2) -0.0169(15) 0.041 Uiso 1 1 d R
O4 O 0.89866(13) 0.18405(12) 0.05621(8) 0.0270(2) Uani 1 1 d .
O5 O 0.56860(12) 0.72993(12) 0.22626(7) 0.02052(19) Uani 1 1 d .
H5A H 0.470(2) 0.722(2) 0.2317(14) 0.031 Uiso 1 1 d R
N1 N 0.39720(13) 0.73344(12) 0.61472(8) 0.01549(19) Uani 1 1 d .
C1 C 1.20178(15) 0.65060(15) 0.16327(9) 0.0171(2) Uani 1 1 d .
C2 C 1.19280(15) 0.51252(14) 0.12187(8) 0.0146(2) Uani 1 1 d .
C3 C 1.33126(15) 0.37758(15) 0.06294(9) 0.0180(2) Uani 1 1 d .
H3 H 1.4522 0.3654 0.0409 0.022 Uiso 1 1 calc R
C4 C 1.28534(16) 0.26148(15) 0.03779(9) 0.0184(2) Uani 1 1 d .
H4 H 1.3761 0.1670 -0.0017 0.022 Uiso 1 1 calc R
C5 C 1.10547(16) 0.28295(14) 0.07040(9) 0.0162(2) Uani 1 1 d .
C6 C 0.96657(15) 0.42141(14) 0.12688(9) 0.0149(2) Uani 1 1 d .
H6 H 0.8448 0.4362 0.1470 0.018 Uiso 1 1 calc R
C7 C 1.01419(15) 0.53626(13) 0.15222(8) 0.0134(2) Uani 1 1 d .
C8 C 0.90040(15) 0.69766(14) 0.20933(9) 0.0142(2) Uani 1 1 d .
H8 H 0.8282 0.7717 0.1633 0.017 Uiso 1 1 calc R
C9 C 1.05791(17) 0.15777(14) 0.04224(9) 0.0182(2) Uani 1 1 d .
C10 C 0.77428(14) 0.70034(13) 0.31710(8) 0.0133(2) Uani 1 1 d .
C11 C 0.60207(15) 0.71910(13) 0.32222(9) 0.0143(2) Uani 1 1 d .
C12 C 0.47308(14) 0.73205(13) 0.41932(9) 0.0136(2) Uani 1 1 d .
C13 C 0.52241(14) 0.71957(12) 0.51316(8) 0.0130(2) Uani 1 1 d .
C14 C 0.69831(14) 0.69383(13) 0.50921(9) 0.0136(2) Uani 1 1 d .
C15 C 0.82004(14) 0.68748(13) 0.41095(9) 0.0138(2) Uani 1 1 d .
H15 H 0.9373 0.6740 0.4078 0.017 Uiso 1 1 calc R
C16 C 0.75632(15) 0.67151(14) 0.60877(9) 0.0165(2) Uani 1 1 d .
H16A H 0.8881 0.6363 0.5883 0.020 Uiso 1 1 calc R
H16B H 0.7301 0.5841 0.6491 0.020 Uiso 1 1 calc R
C17 C 0.66614(17) 0.82182(15) 0.68170(9) 0.0201(2) Uani 1 1 d .
H17A H 0.7361 0.8073 0.7321 0.024 Uiso 1 1 calc R
H17B H 0.6678 0.9157 0.6385 0.024 Uiso 1 1 calc R
C18 C 0.47250(17) 0.85629(16) 0.74379(10) 0.0227(3) Uani 1 1 d .
H18A H 0.4725 0.7655 0.7908 0.027 Uiso 1 1 calc R
H18B H 0.4223 0.9540 0.7894 0.027 Uiso 1 1 calc R
C19 C 0.34990(16) 0.88104(14) 0.67522(9) 0.0199(2) Uani 1 1 d .
H19A H 0.2244 0.9181 0.7211 0.024 Uiso 1 1 calc R
H19B H 0.3559 0.9669 0.6248 0.024 Uiso 1 1 calc R
C20 C 0.23968(15) 0.71096(14) 0.61150(10) 0.0188(2) Uani 1 1 d .
H20A H 0.1508 0.7368 0.6825 0.023 Uiso 1 1 calc R
H20B H 0.2770 0.5968 0.5935 0.023 Uiso 1 1 calc R
C21 C 0.15233(15) 0.81734(14) 0.53041(10) 0.0187(2) Uani 1 1 d .
H21A H 0.1225 0.9312 0.5446 0.022 Uiso 1 1 calc R
H21B H 0.0399 0.8083 0.5348 0.022 Uiso 1 1 calc R
C22 C 0.28448(15) 0.76206(15) 0.42066(9) 0.0173(2) Uani 1 1 d .
H22A H 0.2859 0.6618 0.3987 0.021 Uiso 1 1 calc R
H22B H 0.2443 0.8452 0.3691 0.021 Uiso 1 1 calc R

loop_
_atom_site_aniso_label
_atom_site_aniso_U_11
_atom_site_aniso_U_22
_atom_site_aniso_U_33
_atom_site_aniso_U_23
_atom_site_aniso_U_13
_atom_site_aniso_U_12
O1 0.0171(4) 0.0230(4) 0.0180(4) -0.0060(3) 0.0004(3) -0.0134(3)
O2 0.0215(4) 0.0418(6) 0.0204(4) -0.0054(4) -0.0021(3) -0.0219(4)
O3 0.0319(5) 0.0185(4) 0.0293(5) -0.0089(4) -0.0003(4) -0.0118(4)
O4 0.0285(5) 0.0222(5) 0.0335(5) -0.0062(4) -0.0056(4) -0.0140(4)
O5 0.0197(4) 0.0353(5) 0.0139(4) -0.0006(3) -0.0052(3) -0.0177(4)
N1 0.0139(4) 0.0144(4) 0.0142(4) -0.0003(3) -0.0008(3) -0.0044(3)
C1 0.0170(5) 0.0250(6) 0.0118(5) -0.0019(4) -0.0017(4) -0.0121(4)
C2 0.0152(5) 0.0195(5) 0.0105(5) -0.0004(4) -0.0030(4) -0.0089(4)
C3 0.0144(5) 0.0225(6) 0.0142(5) -0.0004(4) -0.0015(4) -0.0067(4)
C4 0.0196(5) 0.0184(5) 0.0133(5) -0.0020(4) -0.0015(4) -0.0061(4)
C5 0.0228(5) 0.0159(5) 0.0107(5) -0.0003(4) -0.0032(4) -0.0097(4)
C6 0.0174(5) 0.0169(5) 0.0123(5) 0.0000(4) -0.0039(4) -0.0093(4)
C7 0.0151(5) 0.0162(5) 0.0096(4) -0.0007(4) -0.0028(4) -0.0075(4)
C8 0.0141(5) 0.0165(5) 0.0143(5) -0.0024(4) -0.0023(4) -0.0089(4)
C9 0.0262(6) 0.0167(5) 0.0116(5) -0.0004(4) -0.0021(4) -0.0111(5)
C10 0.0136(5) 0.0130(5) 0.0131(5) -0.0021(4) -0.0014(4) -0.0066(4)
C11 0.0161(5) 0.0153(5) 0.0140(5) -0.0013(4) -0.0043(4) -0.0086(4)
C12 0.0126(5) 0.0126(5) 0.0154(5) -0.0005(4) -0.0028(4) -0.0058(4)
C13 0.0132(5) 0.0102(4) 0.0135(5) -0.0005(4) -0.0016(4) -0.0044(4)
C14 0.0139(5) 0.0112(4) 0.0142(5) -0.0010(4) -0.0036(4) -0.0039(4)
C15 0.0117(4) 0.0135(5) 0.0161(5) -0.0020(4) -0.0035(4) -0.0050(4)
C16 0.0167(5) 0.0166(5) 0.0148(5) 0.0005(4) -0.0054(4) -0.0054(4)
C17 0.0242(6) 0.0202(6) 0.0154(5) -0.0019(4) -0.0059(4) -0.0083(5)
C18 0.0243(6) 0.0238(6) 0.0154(5) -0.0041(4) -0.0039(4) -0.0062(5)
C19 0.0195(5) 0.0165(5) 0.0164(5) -0.0042(4) -0.0021(4) -0.0021(4)
C20 0.0141(5) 0.0183(5) 0.0206(6) 0.0027(4) -0.0004(4) -0.0072(4)
C21 0.0127(5) 0.0191(5) 0.0221(6) 0.0010(4) -0.0030(4) -0.0061(4)
C22 0.0135(5) 0.0212(5) 0.0184(5) 0.0008(4) -0.0040(4) -0.0089(4)

loop_
_atom_type_symbol
_atom_type_description
_atom_type_scat_dispersion_real
_atom_type_scat_dispersion_imag
_atom_type_scat_source
C C 0.0033 0.0016 'International Tables Vol C Tables 4.2.6.8 and 6.1.1.4'
H H 0.0000 0.0000 'International Tables Vol C Tables 4.2.6.8 and 6.1.1.4'
N N 0.0061 0.0033 'International Tables Vol C Tables 4.2.6.8 and 6.1.1.4'
O O 0.0106 0.0060 'International Tables Vol C Tables 4.2.6.8 and 6.1.1.4'

loop_
_exptl_crystal_face_index_h
_exptl_crystal_face_index_k
_exptl_crystal_face_index_l
_exptl_crystal_face_perp_dist
_exptl_oxdiff_crystal_face_indexfrac_h
_exptl_oxdiff_crystal_face_indexfrac_k
_exptl_oxdiff_crystal_face_indexfrac_l
_exptl_oxdiff_crystal_face_x
_exptl_oxdiff_crystal_face_y
_exptl_oxdiff_crystal_face_z
3 -7 -11 0.0932 3.0000 -7.0000 -11.0001 -0.4819 0.6275 -0.6817
-1 6 15 0.0954 -1.0000 6.0000 15.0000 0.3734 -0.8331 0.5141
7 -4 12 0.1392 6.9999 -4.0002 11.9996 -0.4058 -0.6099 -0.6324
-7 4 -12 0.1392 -6.9999 4.0002 -11.9996 0.4058 0.6099 0.6324
-11 -6 2 0.1539 -11.0001 -6.0001 1.9996 -0.4588 -0.1272 0.8718
-1 11 4 0.1150 -0.9999 11.0002 4.0005 0.8360 -0.2556 0.5278
2 10 11 0.0923 2.0000 10.0001 11.0003 0.7058 -0.6197 0.3077
7 8 -10 0.2119 7.0001 8.0002 -9.9994 0.6758 0.5384 -0.5365
-4 -9 11 0.2123 -4.0001 -9.0003 10.9993 -0.7669 -0.5785 0.2308
-11 0 -9 0.1187 -11.0000 0.0001 -8.9998 0.0820 0.4469 0.9197

loop_
_geom_angle_atom_site_label_1
_geom_angle_atom_site_label_2
_geom_angle_atom_site_label_3
_geom_angle
C1 O1 C8 110.94(9)
C13 N1 C19 112.48(9)
C13 N1 C20 113.46(9)
C20 N1 C19 113.37(9)
O1 C1 C2 108.49(9)
O2 C1 O1 121.90(11)
O2 C1 C2 129.59(11)
C3 C2 C1 129.23(10)
C7 C2 C1 108.03(10)
C7 C2 C3 122.73(10)
C4 C3 C2 117.19(11)
C3 C4 C5 120.34(11)
C4 C5 C9 119.78(10)
C6 C5 C4 121.97(10)
C6 C5 C9 118.23(10)
C7 C6 C5 117.18(10)
C2 C7 C6 120.53(10)
C2 C7 C8 108.60(9)
C6 C7 C8 130.86(10)
O1 C8 C7 103.70(8)
O1 C8 C10 110.95(9)
C10 C8 C7 116.83(9)
O3 C9 C5 115.15(11)
O4 C9 O3 123.95(11)
O4 C9 C5 120.88(11)
C11 C10 C8 117.73(9)
C15 C10 C8 123.35(10)
C15 C10 C11 118.91(10)
O5 C11 C10 115.11(10)
O5 C11 C12 123.36(10)
C10 C11 C12 121.48(10)
C11 C12 C13 118.46(10)
C11 C12 C22 119.41(10)
C13 C12 C22 122.12(10)
C12 C13 N1 121.39(10)
C12 C13 C14 120.72(10)
C14 C13 N1 117.88(10)
C13 C14 C16 121.42(10)
C15 C14 C13 118.71(10)
C15 C14 C16 119.86(10)
C14 C15 C10 121.61(10)
C14 C16 C17 114.78(9)
C18 C17 C16 112.60(10)
C19 C18 C17 114.42(10)
N1 C19 C18 113.34(10)
N1 C20 C21 111.59(9)
C20 C21 C22 108.17(9)
C12 C22 C21 111.44(9)

loop_
_geom_bond_atom_site_label_1
_geom_bond_atom_site_label_2
_geom_bond_distance
O1 C1 1.3595(14)
O1 C8 1.4636(13)
O2 C1 1.2047(14)
O3 C9 1.3042(15)
O4 C9 1.2408(15)
O5 C11 1.3696(13)
N1 C13 1.4239(14)
N1 C19 1.4847(15)
N1 C20 1.4689(15)
C1 C2 1.4749(16)
C2 C3 1.3911(16)
C2 C7 1.3877(15)
C3 C4 1.3874(17)
C4 C5 1.4037(17)
C5 C6 1.3991(16)
C5 C9 1.4901(16)
C6 C7 1.3880(15)
C7 C8 1.5067(15)
C8 C10 1.5047(15)
C10 C11 1.3962(15)
C10 C15 1.3916(15)
C11 C12 1.3984(15)
C12 C13 1.4081(15)
C12 C22 1.5183(15)
C13 C14 1.4119(15)
C14 C15 1.3907(15)
C14 C16 1.5100(15)
C16 C17 1.5321(16)
C17 C18 1.5242(18)
C18 C19 1.5214(17)
C20 C21 1.5212(17)
C21 C22 1.5231(16)

loop_
_geom_hbond_atom_site_label_D
_geom_hbond_atom_site_label_H
_geom_hbond_atom_site_label_A
_geom_hbond_distance_DH
_geom_hbond_distance_HA
_geom_hbond_distance_DA
_geom_hbond_angle_DHA
_geom_hbond_site_symmetry_A
O3 H3A O4 0.95(2) 1.68(2) 2.6193(13) 171.3(18) 2_755
O5 H5A O2 0.865(18) 1.959(18) 2.7179(12) 145.8(16) 1_455

loop_
_geom_torsion_atom_site_label_1
_geom_torsion_atom_site_label_2
_geom_torsion_atom_site_label_3
_geom_torsion_atom_site_label_4
_geom_torsion
O1 C1 C2 C3 179.80(11)
O1 C1 C2 C7 -0.52(13)
O1 C8 C10 C11 152.77(10)
O1 C8 C10 C15 -26.27(15)
O2 C1 C2 C3 -1.2(2)
O2 C1 C2 C7 178.50(13)
O5 C11 C12 C13 -179.78(10)
O5 C11 C12 C22 -0.92(17)
N1 C13 C14 C15 -177.03(10)
N1 C13 C14 C16 3.65(15)
N1 C20 C21 C22 65.41(12)
C1 O1 C8 C7 4.55(12)
C1 O1 C8 C10 130.76(10)
C1 C2 C3 C4 177.40(11)
C1 C2 C7 C6 -177.83(10)
C1 C2 C7 C8 3.38(12)
C2 C3 C4 C5 0.67(17)
C2 C7 C8 O1 -4.79(12)
C2 C7 C8 C10 -127.18(10)
C3 C2 C7 C6 1.88(17)
C3 C2 C7 C8 -176.91(10)
C3 C4 C5 C6 1.28(18)
C3 C4 C5 C9 179.61(11)
C4 C5 C6 C7 -1.66(17)
C4 C5 C9 O3 9.62(16)
C4 C5 C9 O4 -169.28(11)
C5 C6 C7 C2 0.12(16)
C5 C6 C7 C8 178.60(11)
C6 C5 C9 O3 -171.98(10)
C6 C5 C9 O4 9.11(17)
C6 C7 C8 O1 176.59(11)
C6 C7 C8 C10 54.20(16)
C7 C2 C3 C4 -2.24(17)
C7 C8 C10 C11 -88.68(12)
C7 C8 C10 C15 92.27(13)
C8 O1 C1 O2 178.20(11)
C8 O1 C1 C2 -2.68(13)
C8 C10 C11 O5 1.25(15)
C8 C10 C11 C12 -176.32(10)
C8 C10 C15 C14 178.64(10)
C9 C5 C6 C7 179.99(10)
C10 C11 C12 C13 -2.41(16)
C10 C11 C12 C22 176.45(10)
C11 C10 C15 C14 -0.39(16)
C11 C12 C13 N1 179.28(10)
C11 C12 C13 C14 -0.29(16)
C11 C12 C22 C21 -164.50(10)
C12 C13 C14 C15 2.55(16)
C12 C13 C14 C16 -176.77(10)
C13 N1 C19 C18 -90.13(12)
C13 N1 C20 C21 -51.22(13)
C13 C12 C22 C21 14.31(15)
C13 C14 C15 C10 -2.22(16)
C13 C14 C16 C17 -68.19(14)
C14 C16 C17 C18 75.58(13)
C15 C10 C11 O5 -179.66(10)
C15 C10 C11 C12 2.76(16)
C15 C14 C16 C17 112.50(12)
C16 C14 C15 C10 177.11(10)
C16 C17 C18 C19 -58.70(14)
C17 C18 C19 N1 66.79(14)
C19 N1 C13 C12 -112.49(11)
C19 N1 C13 C14 67.09(12)
C19 N1 C20 C21 78.70(12)
C20 N1 C13 C12 17.87(14)
C20 N1 C13 C14 -162.55(10)
C20 N1 C19 C18 139.46(11)
C20 C21 C22 C12 -44.69(13)
C22 C12 C13 N1 0.46(16)
C22 C12 C13 C14 -179.11(10)
